data_1530098
loop_
_publ_author_name
'Hoppe, R.'
'Schneider, J.'

_publ_section_title
;
 Eine "misslungene" Synthese: ueber K2 Li (I O6) und K5 I2 (Au O2)
;
_journal_name_full 'Journal of the Less-Common Metals'
_journal_page_first 85
_journal_page_last 103
_journal_volume 137
_journal_year 1988
_chemical_formula_sum 'I K4 Li O6'
_chemical_name_systematic 'K4 Li (I O6)'
_space_group_IT_number 61
_symmetry_space_group_name_Hall '-P 2ac 2ab'
_symmetry_space_group_name_H-M 'P b c a'
_cell_angle_alpha 90
_cell_angle_beta 90
_cell_angle_gamma 90
_cell_formula_units_Z 8
_cell_length_a 13.122
_cell_length_b 9.982
_cell_length_c 11.189
_cell_volume 1465.578
_citation_journal_id_ASTM JCOMAH
_cod_data_source_file Hoppe_JCOMAH_1988_1594.cif
_cod_data_source_block I1K4Li1O6
_cod_original_formula_sum 'I1 K4 Li1 O6'
_cod_database_code 1530098

loop_
_symmetry_equiv_pos_as_xyz
x,y,z
-x+1/2,-y,z+1/2
x+1/2,-y+1/2,-z
-x,y+1/2,-z+1/2
-x,-y,-z
x-1/2,y,-z-1/2
-x-1/2,y-1/2,z
x,-y-1/2,z-1/2

loop_
_atom_site_label
_atom_site_type_symbol
_atom_site_fract_x
_atom_site_fract_y
_atom_site_fract_z
_atom_site_occupancy
_atom_site_U_iso_or_equiv
O6 O-2 0.5076 0.8588 0.8532 1 0.0
O5 O-2 0.4921 0.0276 0.6684 1 0.0
K3 K+1 0.6882 0.2056 0.1876 1 0.0
O4 O-2 0.6965 0.0333 0.6512 1 0.0
K2 K+1 0.934 0.6643 0.4766 1 0.0
Li1 Li+1 0.4906 0.1979 0.7478 1 0.0
O2 O-2 0.5951 0.1113 0.8501 1 0.0
K1 K+1 0.8903 0.0631 0.5582 1 0.0
O3 O-2 0.606 0.7987 0.6589 1 0.0
K4 K+1 0.6891 0.6198 0.9077 1 0.0
I1 I+7 0.8973 0.0462 0.2558 1 0.0
O1 O-2 0.2928 0.1102 0.1456 1 0.0
